data_4337055
loop_
_publ_author_name
'Ilya N. Ioffe'
'Olga N. Mazaleva'
'Lev N. Sidorov'
'Shangfeng Yang'
'Tao Wei'
'Erhard Kemnitz'
'Sergey I. Troyanov'

_publ_section_title
;
 Cage Shrinkage of Fullerene via a C2 Loss: from IPR C90(28)Cl24 to
 Nonclassical, Heptagon-Containing C88Cl22/24
;
_journal_name_full 'Inorganic Chemistry'
_journal_page_first 13821
_journal_page_last 13823
_journal_paper_doi 10.1021/ic402556g
_journal_volume 52
_journal_year 2013
_chemical_formula_sum 'C88 Cl22.55'
_chemical_formula_weight 1856.37
_chemical_name_systematic
; 
 ? 
;
_space_group_IT_number 15
_symmetry_cell_setting monoclinic
_symmetry_space_group_name_Hall '-C 2yc'
_symmetry_space_group_name_H-M 'C 1 2/c 1'
_atom_sites_solution_hydrogens none
_atom_sites_solution_primary direct
_atom_sites_solution_secondary difmap
_audit_creation_method SHELXL-97
_cell_angle_alpha 90.00
_cell_angle_beta 101.652(9)
_cell_angle_gamma 90.00
_cell_formula_units_Z 8
_cell_length_a 24.327(2)
_cell_length_b 14.4721(6)
_cell_length_c 36.5160(10)
_cell_measurement_reflns_used 60600
_cell_measurement_temperature 100(2)
_cell_measurement_theta_max 33
_cell_measurement_theta_min 5
_cell_volume 12591.0(13)
_computing_cell_refinement XDS
_computing_data_collection XDS
_computing_data_reduction XDS
_computing_structure_refinement 'SHELXL-97 (Sheldrick, 1997)'
_computing_structure_solution 'SHELXS-97 (Sheldrick, 1990)'
_diffrn_ambient_temperature 100(2)
_diffrn_measured_fraction_theta_full 0.919
_diffrn_measured_fraction_theta_max 0.880
_diffrn_measurement_device_type MAR225
_diffrn_measurement_method CCD
_diffrn_radiation_monochromator Si(111)
_diffrn_radiation_source 'BL 14.2 PSF, BESSY, Berlin, Germany'
_diffrn_radiation_type synchrotron
_diffrn_radiation_wavelength 0.85507
_diffrn_reflns_av_R_equivalents 0.0502
_diffrn_reflns_av_sigmaI/netI 0.0270
_diffrn_reflns_limit_h_max 27
_diffrn_reflns_limit_h_min -27
_diffrn_reflns_limit_k_max 18
_diffrn_reflns_limit_k_min -18
_diffrn_reflns_limit_l_max 47
_diffrn_reflns_limit_l_min -47
_diffrn_reflns_number 100803
_diffrn_reflns_theta_full 30.56
_diffrn_reflns_theta_max 34.75
_diffrn_reflns_theta_min 2.16
_exptl_absorpt_coefficient_mu 1.733
_exptl_absorpt_correction_type none
_exptl_crystal_colour orange
_exptl_crystal_density_diffrn 1.959
_exptl_crystal_description plate
_exptl_crystal_F_000 7291
_exptl_crystal_size_max 0.02
_exptl_crystal_size_mid 0.02
_exptl_crystal_size_min 0.00
_refine_diff_density_max 1.117
_refine_diff_density_min -1.134
_refine_diff_density_rms 0.153
_refine_ls_extinction_method none
_refine_ls_goodness_of_fit_ref 1.087
_refine_ls_matrix_type full
_refine_ls_number_parameters 1139
_refine_ls_number_reflns 13752
_refine_ls_number_restraints 12
_refine_ls_restrained_S_all 1.087
_refine_ls_R_factor_all 0.1071
_refine_ls_R_factor_gt 0.0942
_refine_ls_shift/su_max 0.006
_refine_ls_shift/su_mean 0.000
_refine_ls_structure_factor_coef Fsqd
_refine_ls_weighting_details 'calc w=1/[\s^2^(Fo^2^)+(0.0800P)^2^+300.0000P] where P=(Fo^2^+2Fc^2^)/3'
_refine_ls_weighting_scheme calc
_refine_ls_wR_factor_gt 0.2252
_refine_ls_wR_factor_ref 0.2322
_reflns_number_gt 11836
_reflns_number_total 13752
_reflns_threshold_expression >2sigma(I)
_cod_data_source_file ic402556g_si_003.cif
_cod_data_source_block 903vclp1
_cod_original_cell_volume 12591.0(12)
_cod_database_code 4337055

loop_
_symmetry_equiv_pos_as_xyz
'x, y, z'
'-x, y, -z+1/2'
'x+1/2, y+1/2, z'
'-x+1/2, y+1/2, -z+1/2'
'-x, -y, -z'
'x, -y, z-1/2'
'-x+1/2, -y+1/2, -z'
'x+1/2, -y+1/2, z-1/2'

loop_
_atom_site_label
_atom_site_type_symbol
_atom_site_fract_x
_atom_site_fract_y
_atom_site_fract_z
_atom_site_U_iso_or_equiv
_atom_site_adp_type
_atom_site_occupancy
_atom_site_symmetry_multiplicity
_atom_site_calc_flag
_atom_site_refinement_flags
Cl1 Cl -0.11777(9) 0.57453(14) 0.15315(6) 0.0327(5) Uani 0.839(4) 1 d P
Cl1A Cl -0.1245(5) 0.6460(10) 0.1245(3) 0.039(3) Uani 0.161(4) 1 d P
Cl1B Cl -0.0810(7) 0.6158(15) 0.2087(4) 0.049(5) Uani 0.128(3) 1 d P
Cl2 Cl -0.07493(12) 0.7891(2) 0.16637(7) 0.0372(8) Uani 0.841(13) 1 d P
Cl2A Cl -0.0815(10) 0.839(3) 0.1617(5) 0.082(9) Uani 0.159(13) 1 d P
Cl3 Cl -0.09273(10) 0.36905(17) 0.17518(6) 0.0331(5) Uani 0.878(5) 1 d P
Cl3A Cl -0.0861(9) 0.421(2) 0.1738(4) 0.049(5) Uani 0.122(5) 1 d P
Cl4 Cl 0.02745(9) 0.90240(12) 0.20922(5) 0.0407(5) Uani 1 1 d .
Cl5 Cl -0.00067(19) 0.97147(19) 0.12498(10) 0.0358(9) Uani 0.841(13) 1 d P
Cl5A Cl 0.0137(9) 0.9906(14) 0.1144(7) 0.045(5) Uani 0.159(13) 1 d PU
Cl6 Cl 0.12596(10) 1.00542(11) 0.16321(5) 0.0428(5) Uani 1 1 d .
Cl7 Cl 0.12074(16) 1.0372(2) 0.08005(6) 0.0377(9) Uani 0.841(13) 1 d P
Cl7A Cl 0.1377(10) 1.0019(18) 0.0745(6) 0.060(6) Uani 0.159(13) 1 d P
Cl8 Cl 0.03971(12) 0.92960(12) 0.02611(5) 0.0543(7) Uani 1 1 d .
Cl9 Cl -0.02353(9) 0.21120(12) 0.05507(5) 0.0292(5) Uani 0.878(5) 1 d P
Cl10 Cl 0.00302(10) 0.17628(14) 0.17230(6) 0.0274(5) Uani 0.839(4) 1 d P
Cl1C Cl -0.0128(8) 0.2231(16) 0.1668(4) 0.059(5) Uani 0.161(4) 1 d P
Cl11 Cl 0.20888(8) 0.44728(10) 0.28545(4) 0.0304(4) Uani 1 1 d .
Cl12 Cl 0.23869(10) 0.97513(11) 0.11879(5) 0.0420(5) Uani 1 1 d .
Cl13 Cl 0.22665(10) 0.92496(11) 0.03565(5) 0.0348(5) Uani 0.878(5) 1 d P
Cl1F Cl 0.2702(9) 0.9330(9) 0.0886(5) 0.053(6) Uani 0.122(5) 1 d P
Cl14 Cl 0.13498(7) 0.43180(10) -0.03639(4) 0.0261(3) Uani 1 1 d .
Cl15 Cl 0.09094(13) 0.21201(16) 0.00841(7) 0.0211(5) Uani 0.839(4) 1 d P
Cl1D Cl 0.0750(7) 0.2426(12) 0.0074(4) 0.031(3) Uani 0.161(4) 1 d P
Cl16 Cl 0.15068(8) 0.19259(9) 0.23299(4) 0.0278(3) Uani 1 1 d .
Cl17 Cl 0.34035(11) 0.43797(16) 0.24503(6) 0.0245(5) Uani 0.839(4) 1 d P
Cl1E Cl 0.3517(5) 0.3990(12) 0.2427(3) 0.028(3) Uani 0.161(4) 1 d P
Cl18 Cl 0.32804(15) 0.81393(17) 0.07356(7) 0.0302(7) Uani 0.839(4) 1 d P
Cl1G Cl 0.3526(7) 0.7959(13) 0.0710(4) 0.035(4) Uani 0.161(4) 1 d PU
Cl19 Cl 0.30478(7) 0.38497(10) 0.02252(4) 0.0276(3) Uani 1 1 d .
Cl20 Cl 0.26106(8) 0.17633(10) 0.07429(5) 0.0331(4) Uani 1 1 d .
Cl21 Cl 0.27885(8) 0.17474(10) 0.18641(4) 0.0306(4) Uani 1 1 d .
Cl22 Cl 0.38274(13) 0.59814(17) 0.08414(7) 0.0304(5) Uani 0.839(4) 1 d P
Cl2B Cl 0.3940(7) 0.5602(17) 0.0760(5) 0.054(5) Uani 0.161(4) 1 d P
Cl23 Cl -0.0805(7) 0.8417(10) 0.0789(4) 0.058(5) Uani 0.161(4) 1 d P
Cl24 Cl 0.4089(6) 0.5677(10) 0.1935(4) 0.046(3) Uani 0.161(4) 1 d P
Cl25 Cl 0.3835(11) 0.6212(14) 0.1895(6) 0.063(6) Uani 0.122(5) 1 d P
Cl26 Cl -0.1049(14) 0.540(2) 0.2006(8) 0.077(13) Uani 0.107(12) 1 d P
C1 C -0.0123(3) 0.6421(5) 0.10327(19) 0.0314(16) Uani 1 1 d .
C2 C -0.0314(3) 0.5571(5) 0.1155(2) 0.0365(17) Uani 1 1 d .
C3 C -0.0475(3) 0.5379(5) 0.1540(2) 0.0364(16) Uani 1 1 d .
C4 C -0.0036(4) 0.5793(5) 0.1851(2) 0.0381(18) Uani 1 1 d .
C5 C 0.0161(3) 0.6666(5) 0.1886(2) 0.0340(16) Uani 1 1 d .
C6 C -0.0074(4) 0.7497(5) 0.1627(2) 0.0390(18) Uani 1 1 d .
C7 C -0.0032(4) 0.7274(5) 0.1225(2) 0.0394(18) Uani 1 1 d .
C8 C 0.0259(4) 0.8010(5) 0.1090(2) 0.0409(19) Uani 1 1 d .
C9 C 0.0426(4) 0.7977(5) 0.0761(2) 0.0393(18) Uani 1 1 d .
C10 C 0.0343(3) 0.7135(5) 0.05615(19) 0.0331(17) Uani 1 1 d .
C11 C 0.0100(3) 0.6371(5) 0.0687(2) 0.0334(16) Uani 1 1 d .
C12 C 0.0219(3) 0.5499(4) 0.05296(19) 0.0292(14) Uani 1 1 d .
C13 C 0.0035(3) 0.4668(5) 0.06743(18) 0.0290(14) Uani 1 1 d .
C14 C -0.0259(3) 0.4755(5) 0.0978(2) 0.0324(15) Uani 1 1 d .
C15 C -0.0282(4) 0.3974(5) 0.1215(2) 0.0347(16) Uani 1 1 d .
C16 C -0.0383(3) 0.4301(5) 0.1595(2) 0.0325(15) Uani 1 1 d .
C17 C 0.0178(3) 0.4215(5) 0.18591(19) 0.0307(14) Uani 1 1 d .
C18 C 0.0362(4) 0.5057(5) 0.2011(2) 0.0339(16) Uani 1 1 d .
C19 C 0.0936(3) 0.5210(4) 0.21742(17) 0.0284(15) Uani 1 1 d .
C20 C 0.1146(4) 0.6143(4) 0.21713(18) 0.0335(17) Uani 1 1 d .
C21 C 0.0730(4) 0.6847(4) 0.20399(18) 0.0365(18) Uani 1 1 d .
C22 C 0.0904(4) 0.7668(4) 0.18958(19) 0.0336(17) Uani 1 1 d .
C23 C 0.0408(4) 0.8264(5) 0.1735(2) 0.0378(18) Uani 1 1 d .
C24 C 0.0467(4) 0.8759(5) 0.1362(2) 0.0391(18) Uani 1 1 d .
C25 C 0.1084(3) 0.9042(4) 0.1339(2) 0.0343(17) Uani 1 1 d .
C26 C 0.1248(4) 0.9181(5) 0.0931(2) 0.043(2) Uani 1 1 d .
C27 C 0.0824(4) 0.8595(4) 0.06281(19) 0.041(2) Uani 1 1 d .
C28 C 0.1122(4) 0.7870(4) 0.04235(18) 0.0329(17) Uani 1 1 d .
C29 C 0.0778(3) 0.7089(5) 0.03403(18) 0.0319(16) Uani 1 1 d .
C30 C 0.0966(3) 0.6252(4) 0.02424(17) 0.0285(15) Uani 1 1 d .
C31 C 0.0644(3) 0.5449(5) 0.03051(17) 0.0280(14) Uani 1 1 d .
C32 C 0.0869(3) 0.4601(4) 0.02509(16) 0.0255(13) Uani 1 1 d .
C33 C 0.0691(3) 0.3797(4) 0.04068(17) 0.0257(13) Uani 1 1 d .
C34 C 0.0271(3) 0.3811(4) 0.06121(18) 0.0274(14) Uani 1 1 d .
C35 C 0.0206(3) 0.2967(4) 0.08420(19) 0.0311(15) Uani 1 1 d .
C36 C -0.0010(3) 0.3185(5) 0.1190(2) 0.0319(15) Uani 1 1 d .
C37 C 0.0351(3) 0.2754(4) 0.15352(19) 0.0295(14) Uani 1 1 d .
C38 C 0.0532(3) 0.3488(4) 0.18401(18) 0.0258(13) Uani 1 1 d .
C39 C 0.1107(3) 0.3588(4) 0.20343(16) 0.0216(12) Uani 1 1 d .
C40 C 0.1307(3) 0.4424(4) 0.22023(16) 0.0239(13) Uani 1 1 d .
C41 C 0.1924(3) 0.4581(4) 0.23435(16) 0.0249(14) Uani 1 1 d .
C42 C 0.2093(3) 0.5515(4) 0.22200(16) 0.0263(14) Uani 1 1 d .
C43 C 0.1708(4) 0.6283(4) 0.21473(17) 0.0318(17) Uani 1 1 d .
C44 C 0.1857(4) 0.7033(4) 0.19307(18) 0.0338(17) Uani 1 1 d .
C45 C 0.1424(3) 0.7730(4) 0.18089(18) 0.0319(16) Uani 1 1 d .
C46 C 0.1503(4) 0.8312(4) 0.15028(19) 0.0344(17) Uani 1 1 d .
C47 C 0.1922(3) 0.8195(4) 0.13313(18) 0.0307(16) Uani 1 1 d .
C48 C 0.1902(4) 0.8838(4) 0.10038(19) 0.0366(18) Uani 1 1 d .
C49 C 0.2122(4) 0.8377(5) 0.0675(2) 0.0358(17) Uani 1 1 d .
C50 C 0.1687(4) 0.7778(4) 0.04534(19) 0.0368(18) Uani 1 1 d .
C51 C 0.1912(3) 0.6912(4) 0.03675(18) 0.0299(15) Uani 1 1 d .
C52 C 0.1560(3) 0.6153(4) 0.02423(17) 0.0287(15) Uani 1 1 d .
C53 C 0.1829(3) 0.5269(4) 0.02658(16) 0.0230(13) Uani 1 1 d .
C54 C 0.1433(3) 0.4463(4) 0.01427(16) 0.0224(12) Uani 1 1 d .
C55 C 0.1622(3) 0.3582(4) 0.03468(16) 0.0223(12) Uani 1 1 d .
C56 C 0.1121(3) 0.3036(4) 0.04304(17) 0.0251(13) Uani 1 1 d .
C57 C 0.1235(3) 0.2646(4) 0.08182(17) 0.0260(14) Uani 1 1 d .
C58 C 0.0782(3) 0.2582(4) 0.09990(17) 0.0277(14) Uani 1 1 d .
C59 C 0.0850(3) 0.2480(4) 0.13803(17) 0.0267(14) Uani 1 1 d .
C60 C 0.1380(3) 0.2464(4) 0.15917(16) 0.0219(12) Uani 1 1 d .
C61 C 0.1523(3) 0.2834(4) 0.19846(16) 0.0197(12) Uani 1 1 d .
C62 C 0.2112(3) 0.3177(4) 0.20012(15) 0.0204(12) Uani 1 1 d .
C63 C 0.2297(3) 0.3958(4) 0.21706(15) 0.0214(12) Uani 1 1 d .
C64 C 0.2789(3) 0.4493(4) 0.20826(16) 0.0242(13) Uani 1 1 d .
C65 C 0.2561(3) 0.5481(4) 0.20798(17) 0.0278(14) Uani 1 1 d .
C66 C 0.2700(3) 0.6190(4) 0.18439(17) 0.0326(16) Uani 1 1 d .
C67 C 0.2335(4) 0.6968(4) 0.17671(18) 0.0361(18) Uani 1 1 d .
C68 C 0.2363(3) 0.7529(4) 0.14384(18) 0.0325(16) Uani 1 1 d .
C69 C 0.2715(4) 0.7277(5) 0.11950(19) 0.0353(17) Uani 1 1 d .
C70 C 0.2642(4) 0.7663(5) 0.07985(19) 0.0355(17) Uani 1 1 d .
C71 C 0.2464(3) 0.6802(4) 0.05551(17) 0.0306(16) Uani 1 1 d .
C72 C 0.2696(3) 0.5921(4) 0.06261(17) 0.0268(14) Uani 1 1 d .
C73 C 0.2373(3) 0.5146(4) 0.04536(15) 0.0207(12) Uani 1 1 d .
C74 C 0.2592(3) 0.4169(4) 0.05422(16) 0.0216(12) Uani 1 1 d .
C75 C 0.2133(3) 0.3457(3) 0.05364(15) 0.0191(12) Uani 1 1 d .
C76 C 0.2275(3) 0.2801(3) 0.08692(17) 0.0218(12) Uani 1 1 d .
C77 C 0.1774(3) 0.2569(3) 0.10299(16) 0.0206(12) Uani 1 1 d .
C78 C 0.1840(3) 0.2488(3) 0.14153(17) 0.0208(12) Uani 1 1 d .
C79 C 0.2368(3) 0.2750(3) 0.16937(16) 0.0197(12) Uani 1 1 d .
C80 C 0.2709(3) 0.3437(4) 0.15210(17) 0.0222(12) Uani 1 1 d .
C81 C 0.2924(3) 0.4246(4) 0.17126(17) 0.0243(13) Uani 1 1 d .
C82 C 0.3126(3) 0.4965(5) 0.15171(17) 0.0271(14) Uani 1 1 d .
C83 C 0.3039(3) 0.5953(5) 0.1594(2) 0.0342(16) Uani 1 1 d .
C84 C 0.3034(3) 0.6477(5) 0.12663(18) 0.0311(15) Uani 1 1 d .
C85 C 0.3166(3) 0.5803(5) 0.09557(18) 0.0305(15) Uani 1 1 d .
C86 C 0.3135(3) 0.4874(4) 0.11378(17) 0.0253(13) Uani 1 1 d .
C87 C 0.2893(3) 0.4112(4) 0.09465(16) 0.0235(12) Uani 1 1 d .
C88 C 0.2685(3) 0.3390(4) 0.11380(17) 0.0207(12) Uani 1 1 d .

loop_
_atom_site_aniso_label
_atom_site_aniso_U_11
_atom_site_aniso_U_22
_atom_site_aniso_U_33
_atom_site_aniso_U_23
_atom_site_aniso_U_13
_atom_site_aniso_U_12
Cl1 0.0295(13) 0.0290(9) 0.0396(11) -0.0053(8) 0.0070(8) 0.0072(7)
Cl1A 0.023(7) 0.077(8) 0.018(4) 0.006(5) 0.009(4) 0.025(5)
Cl1B 0.041(10) 0.084(13) 0.019(6) -0.005(7) 0.002(5) 0.021(8)
Cl2 0.0410(16) 0.0249(14) 0.0444(12) -0.0070(9) 0.0053(9) 0.0165(9)
Cl2A 0.105(17) 0.09(2) 0.047(9) -0.020(11) 0.011(9) 0.056(13)
Cl3 0.0321(13) 0.0281(10) 0.0412(12) -0.0008(9) 0.0125(8) -0.0036(8)
Cl3A 0.051(12) 0.079(16) 0.023(7) 0.009(8) 0.021(7) -0.001(10)
Cl4 0.0546(13) 0.0279(8) 0.0358(9) -0.0131(7) 0.0003(8) 0.0143(7)
Cl5 0.057(2) 0.0126(10) 0.0332(14) -0.0026(9) -0.0026(11) 0.0173(11)
Cl5A 0.048(9) 0.027(7) 0.067(9) 0.010(6) 0.024(7) 0.031(6)
Cl6 0.0766(15) 0.0140(7) 0.0330(8) -0.0039(6) -0.0007(8) 0.0008(7)
Cl7 0.073(2) 0.0059(11) 0.0300(10) 0.0042(7) 0.0000(10) 0.0070(11)
Cl7A 0.080(14) 0.029(10) 0.066(10) 0.014(8) 0.001(9) 0.010(9)
Cl8 0.0970(19) 0.0165(7) 0.0362(9) 0.0022(6) -0.0178(10) 0.0092(9)
Cl9 0.0360(12) 0.0215(8) 0.0291(9) -0.0029(6) 0.0038(7) -0.0100(7)
Cl10 0.0379(13) 0.0119(8) 0.0348(11) -0.0010(7) 0.0124(8) -0.0060(7)
Cl1C 0.057(11) 0.080(13) 0.040(7) 0.012(8) 0.009(6) -0.033(10)
Cl11 0.0572(12) 0.0165(6) 0.0168(6) -0.0001(5) 0.0055(6) -0.0039(6)
Cl12 0.0746(15) 0.0160(7) 0.0311(8) 0.0007(6) 0.0003(8) -0.0144(7)
Cl13 0.0671(15) 0.0126(7) 0.0221(8) 0.0049(6) 0.0032(8) -0.0099(7)
Cl1F 0.076(13) 0.008(5) 0.060(10) 0.003(5) -0.022(9) -0.011(6)
Cl14 0.0338(10) 0.0276(7) 0.0159(6) -0.0018(5) 0.0027(5) 0.0010(6)
Cl15 0.0314(15) 0.0085(10) 0.0228(9) -0.0056(7) 0.0040(8) -0.0004(8)
Cl1D 0.038(10) 0.029(8) 0.022(5) -0.007(5) -0.001(5) -0.012(6)
Cl16 0.0455(11) 0.0124(6) 0.0259(7) 0.0057(5) 0.0080(6) -0.0017(6)
Cl17 0.0316(13) 0.0156(9) 0.0231(9) 0.0031(7) -0.0017(7) 0.0054(8)
Cl1E 0.022(7) 0.044(8) 0.015(4) 0.016(5) -0.006(3) 0.005(5)
Cl18 0.038(2) 0.0223(10) 0.0289(10) 0.0050(7) 0.0027(12) -0.0161(11)
Cl1G 0.015(10) 0.050(8) 0.037(6) 0.017(6) -0.004(5) -0.022(6)
Cl19 0.0347(10) 0.0242(7) 0.0264(7) 0.0028(5) 0.0123(6) 0.0044(6)
Cl20 0.0577(12) 0.0118(6) 0.0345(8) 0.0005(5) 0.0203(7) 0.0110(6)
Cl21 0.0456(11) 0.0167(6) 0.0316(8) 0.0110(5) 0.0130(7) 0.0172(6)
Cl22 0.0306(16) 0.0308(12) 0.0298(11) 0.0050(8) 0.0064(9) -0.0060(9)
Cl2B 0.030(10) 0.089(15) 0.046(9) 0.026(9) 0.018(6) -0.014(9)
Cl23 0.074(11) 0.057(8) 0.038(6) -0.011(5) -0.006(6) 0.041(7)
Cl24 0.037(8) 0.051(8) 0.045(7) 0.001(5) -0.004(5) -0.008(6)
Cl25 0.078(16) 0.041(10) 0.063(12) 0.007(8) 0.001(10) 0.005(10)
Cl26 0.08(2) 0.09(2) 0.073(19) 0.012(15) 0.031(15) 0.035(17)
C1 0.030(4) 0.024(3) 0.034(3) -0.008(3) -0.009(3) 0.010(3)
C2 0.038(5) 0.032(4) 0.034(4) -0.002(3) -0.006(3) 0.008(3)
C3 0.035(5) 0.027(3) 0.047(4) -0.002(3) 0.009(3) 0.003(3)
C4 0.059(6) 0.025(3) 0.033(4) -0.005(3) 0.016(3) 0.004(3)
C5 0.041(5) 0.029(3) 0.032(3) -0.009(3) 0.008(3) 0.007(3)
C6 0.040(5) 0.027(3) 0.052(4) -0.008(3) 0.015(3) 0.009(3)
C7 0.050(5) 0.023(3) 0.041(4) -0.005(3) -0.001(3) 0.011(3)
C8 0.066(6) 0.019(3) 0.034(4) -0.003(3) 0.000(3) 0.017(3)
C9 0.056(6) 0.022(3) 0.035(4) -0.001(3) -0.005(3) 0.010(3)
C10 0.038(5) 0.024(3) 0.029(3) -0.009(2) -0.012(3) 0.018(3)
C11 0.036(5) 0.024(3) 0.035(4) -0.006(3) -0.005(3) 0.012(3)
C12 0.028(4) 0.024(3) 0.031(3) -0.007(2) -0.003(3) 0.006(2)
C13 0.030(4) 0.027(3) 0.027(3) 0.002(2) -0.001(2) -0.002(3)
C14 0.035(5) 0.028(3) 0.033(3) -0.001(3) 0.006(3) 0.005(3)
C15 0.047(5) 0.026(3) 0.031(3) -0.001(3) 0.006(3) -0.003(3)
C16 0.037(5) 0.025(3) 0.037(4) -0.003(3) 0.012(3) 0.001(3)
C17 0.032(4) 0.030(3) 0.031(3) 0.002(3) 0.009(3) 0.003(3)
C18 0.046(5) 0.024(3) 0.035(4) 0.006(3) 0.016(3) 0.009(3)
C19 0.056(5) 0.012(2) 0.020(3) -0.001(2) 0.014(3) 0.006(3)
C20 0.067(6) 0.009(3) 0.025(3) 0.001(2) 0.011(3) 0.000(3)
C21 0.076(6) 0.012(3) 0.022(3) -0.004(2) 0.013(3) 0.001(3)
C22 0.060(5) 0.012(3) 0.029(3) -0.001(2) 0.007(3) 0.007(3)
C23 0.052(5) 0.025(3) 0.033(4) -0.006(3) 0.003(3) 0.014(3)
C24 0.052(5) 0.019(3) 0.042(4) -0.004(3) -0.001(3) 0.011(3)
C25 0.046(5) 0.012(3) 0.038(4) -0.003(2) -0.007(3) 0.004(3)
C26 0.080(7) 0.014(3) 0.032(4) 0.005(3) 0.003(4) 0.007(3)
C27 0.073(6) 0.013(3) 0.027(3) -0.005(2) -0.012(3) 0.010(3)
C28 0.054(5) 0.018(3) 0.024(3) 0.004(2) 0.001(3) 0.014(3)
C29 0.044(5) 0.024(3) 0.024(3) 0.004(2) -0.006(3) 0.008(3)
C30 0.039(4) 0.022(3) 0.021(3) 0.001(2) 0.001(2) 0.014(3)
C31 0.031(4) 0.029(3) 0.020(3) 0.000(2) -0.003(2) 0.007(3)
C32 0.030(4) 0.026(3) 0.018(3) -0.002(2) -0.002(2) 0.001(2)
C33 0.032(4) 0.023(3) 0.021(3) -0.002(2) 0.003(2) -0.002(2)
C34 0.029(4) 0.026(3) 0.025(3) -0.003(2) -0.001(2) -0.001(2)
C35 0.041(5) 0.019(3) 0.034(3) -0.002(2) 0.009(3) -0.003(3)
C36 0.038(5) 0.025(3) 0.033(3) -0.003(3) 0.010(3) -0.006(3)
C37 0.035(4) 0.024(3) 0.030(3) 0.003(2) 0.008(3) -0.003(3)
C38 0.031(4) 0.019(3) 0.029(3) 0.005(2) 0.012(3) -0.001(2)
C39 0.026(4) 0.017(3) 0.022(3) 0.004(2) 0.008(2) 0.002(2)
C40 0.040(4) 0.016(3) 0.018(3) 0.002(2) 0.010(2) 0.000(2)
C41 0.047(4) 0.009(2) 0.018(3) 0.0007(19) 0.006(2) -0.003(2)
C42 0.049(5) 0.014(3) 0.016(3) -0.001(2) 0.005(2) -0.007(2)
C43 0.063(5) 0.009(2) 0.019(3) -0.001(2) -0.001(3) -0.004(3)
C44 0.062(5) 0.015(3) 0.020(3) -0.002(2) -0.002(3) -0.006(3)
C45 0.054(5) 0.008(2) 0.028(3) -0.002(2) -0.006(3) -0.003(2)
C46 0.059(5) 0.009(2) 0.030(3) -0.002(2) -0.004(3) 0.001(3)
C47 0.052(5) 0.009(2) 0.026(3) -0.004(2) -0.003(3) -0.006(2)
C48 0.065(6) 0.013(3) 0.028(3) -0.001(2) -0.001(3) -0.010(3)
C49 0.056(5) 0.018(3) 0.030(3) 0.005(2) 0.001(3) -0.002(3)
C50 0.068(6) 0.013(3) 0.028(3) 0.009(2) 0.006(3) -0.003(3)
C51 0.048(5) 0.019(3) 0.025(3) 0.006(2) 0.012(3) 0.000(3)
C52 0.048(5) 0.017(3) 0.021(3) 0.005(2) 0.004(3) 0.004(3)
C53 0.039(4) 0.014(2) 0.017(3) 0.0036(19) 0.008(2) 0.004(2)
C54 0.029(4) 0.018(3) 0.019(3) 0.000(2) 0.004(2) 0.004(2)
C55 0.035(4) 0.014(2) 0.019(3) -0.006(2) 0.007(2) -0.003(2)
C56 0.032(4) 0.021(3) 0.022(3) -0.007(2) 0.008(2) -0.006(2)
C57 0.042(4) 0.013(2) 0.023(3) -0.005(2) 0.008(3) -0.007(2)
C58 0.035(4) 0.024(3) 0.023(3) 0.000(2) 0.004(2) -0.008(3)
C59 0.037(4) 0.020(3) 0.024(3) -0.001(2) 0.010(3) -0.008(2)
C60 0.034(4) 0.010(2) 0.022(3) -0.0008(19) 0.005(2) -0.003(2)
C61 0.026(4) 0.012(2) 0.022(3) 0.0021(19) 0.007(2) -0.001(2)
C62 0.034(4) 0.009(2) 0.018(3) 0.0047(18) 0.004(2) 0.007(2)
C63 0.032(4) 0.015(2) 0.015(2) 0.0066(19) -0.001(2) -0.001(2)
C64 0.028(4) 0.024(3) 0.019(3) 0.003(2) 0.000(2) -0.010(2)
C65 0.044(5) 0.017(3) 0.020(3) 0.000(2) 0.000(2) -0.010(3)
C66 0.056(5) 0.022(3) 0.018(3) -0.001(2) 0.003(3) -0.020(3)
C67 0.069(6) 0.010(2) 0.025(3) -0.002(2) 0.000(3) -0.012(3)
C68 0.055(5) 0.014(3) 0.025(3) -0.003(2) -0.001(3) -0.008(3)
C69 0.054(5) 0.022(3) 0.026(3) 0.000(2) -0.002(3) -0.013(3)
C70 0.058(5) 0.021(3) 0.027(3) 0.000(2) 0.006(3) -0.018(3)
C71 0.058(5) 0.014(3) 0.023(3) -0.002(2) 0.014(3) -0.012(3)
C72 0.042(4) 0.017(3) 0.021(3) 0.002(2) 0.006(2) -0.007(2)
C73 0.034(4) 0.010(2) 0.018(3) -0.0003(19) 0.006(2) -0.004(2)
C74 0.030(4) 0.015(2) 0.020(3) 0.001(2) 0.005(2) 0.002(2)
C75 0.029(4) 0.007(2) 0.021(3) -0.0003(18) 0.004(2) 0.001(2)
C76 0.035(4) 0.003(2) 0.029(3) 0.0016(19) 0.011(2) 0.006(2)
C77 0.032(4) 0.004(2) 0.026(3) -0.0051(19) 0.007(2) -0.001(2)
C78 0.028(4) 0.007(2) 0.029(3) -0.0004(19) 0.010(2) 0.002(2)
C79 0.026(4) 0.006(2) 0.027(3) 0.0041(19) 0.006(2) 0.007(2)
C80 0.024(4) 0.016(3) 0.026(3) 0.008(2) 0.004(2) 0.006(2)
C81 0.023(4) 0.025(3) 0.023(3) 0.003(2) 0.000(2) -0.005(2)
C82 0.026(4) 0.029(3) 0.024(3) 0.002(2) 0.002(2) -0.009(2)
C83 0.046(5) 0.022(3) 0.032(3) -0.003(3) 0.001(3) -0.012(3)
C84 0.039(5) 0.026(3) 0.027(3) -0.001(2) 0.004(3) -0.010(3)
C85 0.041(5) 0.024(3) 0.025(3) 0.003(2) 0.005(3) -0.011(3)
C86 0.020(4) 0.029(3) 0.027(3) 0.005(2) 0.003(2) -0.004(2)
C87 0.027(4) 0.022(3) 0.021(3) 0.002(2) 0.005(2) 0.001(2)
C88 0.024(4) 0.010(2) 0.028(3) 0.004(2) 0.007(2) 0.008(2)

loop_
_atom_type_symbol
_atom_type_description
_atom_type_scat_dispersion_real
_atom_type_scat_dispersion_imag
_atom_type_scat_source
C C 0.0033 0.0016 'International Tables Vol C Tables 4.2.6.8 and 6.1.1.4'
Cl Cl 0.1484 0.1585 'International Tables Vol C Tables 4.2.6.8 and 6.1.1.4'

loop_
_geom_angle_atom_site_label_1
_geom_angle_atom_site_label_2
_geom_angle_atom_site_label_3
_geom_angle
Cl1A Cl1 Cl26 151.1(13)
Cl1A Cl1 C3 101.1(5)
Cl26 Cl1 C3 85.4(10)
Cl1A Cl1 Cl1B 116.7(8)
Cl26 Cl1 Cl1B 35.9(13)
C3 Cl1 Cl1B 81.4(5)
Cl1A Cl1 Cl3A 149.1(6)
Cl26 Cl1 Cl3A 56.9(11)
C3 Cl1 Cl3A 58.6(5)
Cl1B Cl1 Cl3A 85.2(7)
Cl26 Cl1B Cl1 56.1(14)
Cl2A Cl2 C6 117(2)
Cl2 Cl2A C6 45.6(14)
Cl3A Cl3 C16 46.8(14)
Cl3 Cl3A C16 109(2)
Cl3 Cl3A Cl26 135.0(18)
C16 Cl3A Cl26 112.2(19)
Cl3 Cl3A C3 155.3(18)
C16 Cl3A C3 47.8(9)
Cl26 Cl3A C3 69.7(13)
Cl3 Cl3A Cl1 149(2)
C16 Cl3A Cl1 91.7(13)
Cl26 Cl3A Cl1 45.4(10)
C3 Cl3A Cl1 45.5(6)
Cl5A Cl5 C24 93.9(17)
Cl5 Cl5A C24 67.1(18)
Cl7A Cl7 C26 51.7(15)
Cl7 Cl7A C26 106(2)
Cl7 Cl7A C48 138(2)
C26 Cl7A C48 47.2(8)
Cl1C Cl10 C37 56.8(12)
Cl10 Cl1C C37 98.0(17)
Cl1F Cl12 C48 80.3(6)
C49 Cl13 Cl1F 63.5(5)
Cl12 Cl1F Cl13 117.1(11)
Cl12 Cl1F C49 97.4(11)
Cl13 Cl1F C49 53.1(4)
Cl12 Cl1F C48 54.3(7)
Cl13 Cl1F C48 81.6(7)
C49 Cl1F C48 43.2(5)
Cl12 Cl1F Cl18 146.9(9)
Cl13 Cl1F Cl18 87.5(7)
C49 Cl1F Cl18 79.3(6)
C48 Cl1F Cl18 113.7(6)
Cl1D Cl15 C56 65.5(15)
Cl15 Cl1D C56 96.0(17)
Cl1E Cl17 C64 107.1(11)
Cl17 Cl1E C64 55.8(9)
Cl1G Cl18 C70 134.2(16)
Cl1G Cl18 Cl1F 154.2(18)
C70 Cl18 Cl1F 70.8(5)
Cl2B Cl22 C85 115.8(15)
Cl22 Cl2B C85 47.2(12)
Cl24 Cl25 C83 115.6(18)
Cl1B Cl26 Cl1 88.0(18)
Cl1B Cl26 Cl3A 135(2)
Cl1 Cl26 Cl3A 77.7(12)
C7 C1 C2 129.0(7)
C7 C1 C11 114.8(7)
C2 C1 C11 115.3(6)
C14 C2 C1 122.2(7)
C14 C2 C3 109.8(6)
C1 C2 C3 126.5(6)
C4 C3 C2 109.8(7)
C4 C3 C16 103.5(6)
C2 C3 C16 103.6(6)
C4 C3 Cl1 115.0(5)
C2 C3 Cl1 110.2(5)
C16 C3 Cl1 113.9(6)
C4 C3 Cl3A 110.6(7)
C2 C3 Cl3A 130.9(7)
C16 C3 Cl3A 40.0(7)
Cl1 C3 Cl3A 75.9(7)
C5 C4 C18 116.6(8)
C5 C4 C3 128.6(7)
C18 C4 C3 108.5(6)
C4 C5 C21 120.9(7)
C4 C5 C6 125.7(7)
C21 C5 C6 107.9(6)
C7 C6 C5 109.3(5)
C7 C6 C23 101.3(6)
C5 C6 C23 102.9(6)
C7 C6 Cl2 112.7(6)
C5 C6 Cl2 115.6(6)
C23 C6 Cl2 113.7(5)
C7 C6 Cl2A 108.8(7)
C5 C6 Cl2A 130.9(10)
C23 C6 Cl2A 98.7(10)
Cl2 C6 Cl2A 17.7(10)
C1 C7 C8 121.3(7)
C1 C7 C6 128.9(7)
C8 C7 C6 108.1(6)
C9 C8 C7 123.0(7)
C9 C8 C24 120.0(8)
C7 C8 C24 116.1(7)
C8 C9 C10 117.0(8)
C8 C9 C27 127.7(7)
C10 C9 C27 112.9(7)
C11 C10 C9 123.2(7)
C11 C10 C29 123.9(6)
C9 C10 C29 106.3(7)
C10 C11 C12 115.9(7)
C10 C11 C1 120.3(6)
C12 C11 C1 121.5(7)
C13 C12 C11 119.3(7)
C13 C12 C31 118.9(6)
C11 C12 C31 119.6(7)
C34 C13 C12 121.1(7)
C34 C13 C14 119.0(6)
C12 C13 C14 117.0(6)
C2 C14 C15 112.3(7)
C2 C14 C13 123.4(7)
C15 C14 C13 118.9(6)
C36 C15 C14 123.6(7)
C36 C15 C16 120.1(6)
C14 C15 C16 109.6(6)
Cl3A C16 C17 118.3(9)
Cl3A C16 C15 128.0(11)
C17 C16 C15 105.3(6)
Cl3A C16 C3 92.2(13)
C17 C16 C3 104.4(6)
C15 C16 C3 103.5(6)
Cl3A C16 Cl3 24.0(12)
C17 C16 Cl3 112.9(5)
C15 C16 Cl3 113.8(5)
C3 C16 Cl3 115.8(5)
C38 C17 C18 122.9(7)
C38 C17 C16 121.9(6)
C18 C17 C16 111.3(6)
C17 C18 C19 121.4(6)
C17 C18 C4 110.2(7)
C19 C18 C4 124.3(7)
C18 C19 C40 117.0(6)
C18 C19 C20 117.6(6)
C40 C19 C20 121.3(7)
C43 C20 C19 119.2(6)
C43 C20 C21 120.2(6)
C19 C20 C21 115.7(7)
C22 C21 C5 110.8(7)
C22 C21 C20 118.5(8)
C5 C21 C20 124.4(6)
C45 C22 C21 120.5(7)
C45 C22 C23 125.4(6)
C21 C22 C23 110.7(8)
C22 C23 C24 113.1(7)
C22 C23 C6 100.9(6)
C24 C23 C6 106.9(6)
C22 C23 Cl4 108.6(5)
C24 C23 Cl4 114.5(5)
C6 C23 Cl4 112.0(6)
C8 C24 C23 99.7(6)
C8 C24 C25 110.7(7)
C23 C24 C25 114.9(6)
C8 C24 Cl5 107.0(5)
C23 C24 Cl5 112.4(6)
C25 C24 Cl5 111.3(5)
C8 C24 Cl5A 107.0(8)
C23 C24 Cl5A 129.9(9)
C25 C24 Cl5A 94.3(9)
Cl5 C24 Cl5A 19.0(6)
C46 C25 C24 111.9(6)
C46 C25 C26 100.3(6)
C24 C25 C26 119.6(6)
C46 C25 Cl6 105.8(5)
C24 C25 Cl6 107.0(5)
C26 C25 Cl6 111.5(5)
Cl7A C26 C27 106.9(10)
Cl7A C26 C25 130.2(14)
C27 C26 C25 108.8(7)
Cl7A C26 C48 92.0(12)
C27 C26 C48 115.0(6)
C25 C26 C48 102.9(6)
Cl7A C26 Cl7 22.6(13)
C27 C26 Cl7 109.6(5)
C25 C26 Cl7 110.6(5)
C48 C26 Cl7 109.7(6)
C9 C27 C28 98.7(6)
C9 C27 C26 118.1(6)
C28 C27 C26 113.1(7)
C9 C27 Cl8 105.4(6)
C28 C27 Cl8 105.9(5)
C26 C27 Cl8 113.9(4)
C50 C28 C29 119.1(6)
C50 C28 C27 126.2(7)
C29 C28 C27 109.4(7)
C30 C29 C28 123.7(8)
C30 C29 C10 120.2(7)
C28 C29 C10 108.2(6)
C29 C30 C31 116.8(7)
C29 C30 C52 118.1(7)
C31 C30 C52 119.5(5)
C32 C31 C12 118.6(6)
C32 C31 C30 116.7(7)
C12 C31 C30 121.5(6)
C31 C32 C33 121.1(7)
C31 C32 C54 124.4(6)
C33 C32 C54 111.5(6)
C34 C33 C32 122.1(6)
C34 C33 C56 124.0(6)
C32 C33 C56 111.1(6)
C33 C34 C13 118.1(6)
C33 C34 C35 117.5(6)
C13 C34 C35 122.2(6)
C36 C35 C34 113.2(6)
C36 C35 C58 102.3(6)
C34 C35 C58 108.5(6)
C36 C35 Cl9 111.6(5)
C34 C35 Cl9 109.8(5)
C58 C35 Cl9 111.2(4)
C15 C36 C35 120.2(6)
C15 C36 C37 120.4(6)
C35 C36 C37 111.9(6)
C59 C37 C36 99.9(5)
C59 C37 C38 108.8(6)
C36 C37 C38 110.6(5)
C59 C37 Cl1C 135.3(11)
C36 C37 Cl1C 96.6(9)
C38 C37 Cl1C 103.6(9)
C59 C37 Cl10 112.0(5)
C36 C37 Cl10 114.5(5)
C38 C37 Cl10 110.5(4)
Cl1C C37 Cl10 25.1(9)
C17 C38 C39 117.0(6)
C17 C38 C37 118.4(6)
C39 C38 C37 122.2(6)
C40 C39 C38 121.3(6)
C40 C39 C61 119.5(6)
C38 C39 C61 118.1(5)
C39 C40 C19 119.6(6)
C39 C40 C41 121.0(6)
C19 C40 C41 118.2(5)
C40 C41 C63 114.3(5)
C40 C41 C42 110.3(5)
C63 C41 C42 100.7(5)
C40 C41 Cl11 109.5(4)
C63 C41 Cl11 110.4(4)
C42 C41 Cl11 111.3(4)
C65 C42 C43 121.9(6)
C65 C42 C41 112.7(6)
C43 C42 C41 122.6(7)
C20 C43 C44 120.2(7)
C20 C43 C42 118.9(6)
C44 C43 C42 117.3(7)
C67 C44 C43 120.3(7)
C67 C44 C45 121.4(6)
C43 C44 C45 116.4(7)
C22 C45 C46 119.5(7)
C22 C45 C44 121.8(6)
C46 C45 C44 115.9(7)
C47 C46 C45 122.2(7)
C47 C46 C25 115.5(6)
C45 C46 C25 122.1(8)
C46 C47 C68 124.5(6)
C46 C47 C48 113.3(7)
C68 C47 C48 122.2(7)
C47 C48 C49 112.7(6)
C47 C48 C26 101.0(6)
C49 C48 C26 118.5(6)
C47 C48 Cl12 104.0(4)
C49 C48 Cl12 107.5(6)
C26 C48 Cl12 112.2(5)
C47 C48 Cl1F 117.9(7)
C49 C48 Cl1F 62.2(6)
C26 C48 Cl1F 137.8(6)
Cl12 C48 Cl1F 45.4(5)
C47 C48 Cl7A 137.3(9)
C49 C48 Cl7A 104.9(9)
C26 C48 Cl7A 40.8(6)
Cl12 C48 Cl7A 82.6(6)
Cl1F C48 Cl7A 97.0(7)
C50 C49 C48 110.8(7)
C50 C49 C70 102.1(5)
C48 C49 C70 115.3(6)
C50 C49 Cl13 105.6(5)
C48 C49 Cl13 109.8(4)
C70 C49 Cl13 112.5(5)
C50 C49 Cl1F 169.1(7)
C48 C49 Cl1F 74.6(8)
C70 C49 Cl1F 83.3(6)
Cl13 C49 Cl1F 63.4(5)
C28 C50 C51 119.6(7)
C28 C50 C49 125.9(7)
C51 C50 C49 111.8(7)
C71 C51 C52 122.3(6)
C71 C51 C50 111.6(6)
C52 C51 C50 121.2(7)
C51 C52 C53 115.7(7)
C51 C52 C30 117.6(6)
C53 C52 C30 122.1(6)
C73 C53 C52 121.9(6)
C73 C53 C54 122.5(5)
C52 C53 C54 114.3(6)
C55 C54 C32 100.6(5)
C55 C54 C53 113.1(5)
C32 C54 C53 112.0(5)
C55 C54 Cl14 111.4(4)
C32 C54 Cl14 110.9(4)
C53 C54 Cl14 108.7(4)
C75 C55 C54 122.8(6)
C75 C55 C56 122.2(5)
C54 C55 C56 111.2(6)
C57 C56 C33 108.8(5)
C57 C56 C55 112.3(5)
C33 C56 C55 100.5(5)
C57 C56 Cl1D 120.2(7)
C33 C56 Cl1D 94.7(8)
C55 C56 Cl1D 116.1(7)
C57 C56 Cl15 110.6(4)
C33 C56 Cl15 113.2(5)
C55 C56 Cl15 111.0(4)
Cl1D C56 Cl15 18.5(6)
C77 C57 C58 118.6(6)
C77 C57 C56 122.0(6)
C58 C57 C56 117.3(6)
C59 C58 C57 122.7(6)
C59 C58 C35 109.6(6)
C57 C58 C35 123.8(6)
C60 C59 C58 118.7(6)
C60 C59 C37 122.6(6)
C58 C59 C37 114.5(6)
C59 C60 C78 119.5(6)
C59 C60 C61 123.0(6)
C78 C60 C61 112.2(5)
C60 C61 C62 101.0(5)
C60 C61 C39 109.7(5)
C62 C61 C39 114.1(5)
C60 C61 Cl16 111.6(4)
C62 C61 Cl16 111.2(4)
C39 C61 Cl16 109.0(4)
C63 C62 C61 122.1(6)
C63 C62 C79 122.7(6)
C61 C62 C79 111.4(5)
C62 C63 C41 122.0(6)
C62 C63 C64 123.1(6)
C41 C63 C64 110.7(5)
C81 C64 C63 113.4(5)
C81 C64 C65 111.2(5)
C63 C64 C65 100.2(5)
C81 C64 Cl17 110.5(5)
C63 C64 Cl17 111.6(4)
C65 C64 Cl17 109.5(4)
C81 C64 Cl1E 98.4(6)
C63 C64 Cl1E 107.8(5)
C65 C64 Cl1E 126.3(6)
Cl17 C64 Cl1E 17.1(4)
C42 C65 C66 121.9(7)
C42 C65 C64 111.5(5)
C66 C65 C64 123.1(7)
C83 C66 C65 117.6(7)
C83 C66 C67 119.6(6)
C65 C66 C67 118.3(7)
C44 C67 C66 120.1(6)
C44 C67 C68 119.2(7)
C66 C67 C68 118.0(7)
C69 C68 C47 121.4(6)
C69 C68 C67 120.7(7)
C47 C68 C67 116.2(7)
C84 C69 C68 119.3(6)
C84 C69 C70 115.8(7)
C68 C69 C70 122.5(7)
C69 C70 C71 102.5(5)
C69 C70 C49 115.5(7)
C71 C70 C49 104.1(6)
C69 C70 Cl18 109.3(5)
C71 C70 Cl18 113.2(6)
C49 C70 Cl18 111.9(5)
C51 C71 C72 120.7(6)
C51 C71 C70 108.8(6)
C72 C71 C70 125.2(7)
C71 C72 C73 117.8(6)
C71 C72 C85 117.9(6)
C73 C72 C85 121.7(5)
C53 C73 C72 120.2(6)
C53 C73 C74 119.1(5)
C72 C73 C74 119.6(6)
C87 C74 C75 100.7(5)
C87 C74 C73 109.8(5)
C75 C74 C73 113.8(5)
C87 C74 Cl19 111.8(5)
C75 C74 Cl19 111.1(4)
C73 C74 Cl19 109.5(4)
C55 C75 C74 122.2(5)
C55 C75 C76 123.0(6)
C74 C75 C76 111.4(5)
C77 C76 C88 110.8(5)
C77 C76 C75 112.5(5)
C88 C76 C75 100.3(4)
C77 C76 Cl20 111.0(4)
C88 C76 Cl20 111.1(4)
C75 C76 Cl20 110.7(4)
C57 C77 C78 118.3(6)
C57 C77 C76 121.2(5)
C78 C77 C76 118.8(6)
C77 C78 C60 122.0(6)
C77 C78 C79 124.5(5)
C60 C78 C79 110.2(5)
C80 C79 C78 110.3(5)
C80 C79 C62 112.4(5)
C78 C79 C62 100.3(5)
C80 C79 Cl21 110.5(4)
C78 C79 Cl21 111.9(4)
C62 C79 Cl21 111.0(4)
C88 C80 C81 118.4(5)
C88 C80 C79 118.3(5)
C81 C80 C79 121.3(5)
C82 C81 C80 119.7(6)
C82 C81 C64 116.4(5)
C80 C81 C64 121.3(6)
C86 C82 C81 120.7(6)
C86 C82 C83 108.1(6)
C81 C82 C83 122.7(6)
C66 C83 C84 121.1(7)
C66 C83 C82 119.3(6)
C84 C83 C82 109.6(6)
C66 C83 Cl25 102.9(8)
C84 C83 Cl25 101.6(8)
C82 C83 Cl25 97.0(8)
C69 C84 C83 121.0(7)
C69 C84 C85 124.6(6)
C83 C84 C85 107.9(6)
C72 C85 C86 111.1(5)
C72 C85 C84 106.0(6)
C86 C85 C84 101.5(5)
C72 C85 Cl22 112.3(5)
C86 C85 Cl22 111.3(5)
C84 C85 Cl22 114.1(5)
C72 C85 Cl2B 109.0(7)
C86 C85 Cl2B 98.6(7)
C84 C85 Cl2B 129.6(8)
Cl22 C85 Cl2B 17.0(6)
C87 C86 C82 119.4(6)
C87 C86 C85 123.1(6)
C82 C86 C85 111.4(6)
C86 C87 C88 120.2(6)
C86 C87 C74 121.8(5)
C88 C87 C74 112.0(6)
C80 C88 C87 121.3(6)
C80 C88 C76 124.6(6)
C87 C88 C76 110.6(5)

loop_
_geom_bond_atom_site_label_1
_geom_bond_atom_site_label_2
_geom_bond_distance
Cl1 Cl1A 1.456(12)
Cl1 Cl26 1.77(3)
Cl1 C3 1.784(8)
Cl1 Cl1B 2.130(15)
Cl1 Cl3A 2.43(3)
Cl1B Cl26 1.25(4)
Cl2 Cl2A 0.75(4)
Cl2 C6 1.769(9)
Cl2A C6 2.21(3)
Cl3 Cl3A 0.77(3)
Cl3 C16 1.780(8)
Cl3A C16 1.373(19)
Cl3A Cl26 2.08(4)
Cl3A C3 2.14(3)
Cl4 C23 1.784(7)
Cl5 Cl5A 0.63(2)
Cl5 C24 1.795(8)
Cl5A C24 1.94(2)
Cl6 C25 1.814(7)
Cl7 Cl7A 0.71(3)
Cl7 C26 1.785(7)
Cl7A C26 1.455(19)
Cl7A C48 2.23(3)
Cl8 C27 1.828(7)
Cl9 C35 1.832(7)
Cl10 Cl1C 0.79(2)
Cl10 C37 1.832(7)
Cl1C C37 1.548(16)
Cl11 C41 1.834(6)
Cl12 Cl1F 1.59(2)
Cl12 C48 1.808(7)
Cl13 C49 1.800(7)
Cl13 Cl1F 2.013(16)
Cl1F C49 2.014(16)
Cl1F C48 2.19(2)
Cl1F Cl18 2.36(2)
Cl14 C54 1.832(6)
Cl15 Cl1D 0.584(17)
Cl15 C56 1.833(6)
Cl1D C56 1.677(15)
Cl16 C61 1.827(6)
Cl17 Cl1E 0.642(16)
Cl17 C64 1.804(7)
Cl1E C64 2.085(13)
Cl18 Cl1G 0.676(17)
Cl18 C70 1.757(8)
Cl19 C74 1.817(6)
Cl20 C76 1.813(5)
Cl21 C79 1.812(5)
Cl22 Cl2B 0.70(2)
Cl22 C85 1.762(8)
Cl2B C85 2.16(2)
Cl24 Cl25 0.98(2)
Cl25 C83 2.06(3)
C1 C7 1.417(9)
C1 C2 1.418(11)
C1 C11 1.473(11)
C2 C14 1.365(10)
C2 C3 1.559(11)
C3 C4 1.518(11)
C3 C16 1.583(10)
C4 C5 1.347(10)
C4 C18 1.478(10)
C5 C21 1.411(12)
C5 C6 1.566(11)
C6 C7 1.523(11)
C6 C23 1.605(12)
C7 C8 1.422(12)
C8 C9 1.344(12)
C8 C24 1.487(10)
C9 C10 1.414(9)
C9 C27 1.470(13)
C10 C11 1.374(11)
C10 C29 1.457(11)
C11 C12 1.441(9)
C12 C13 1.422(10)
C12 C31 1.444(10)
C13 C34 1.404(9)
C13 C14 1.442(10)
C14 C15 1.431(10)
C15 C36 1.333(10)
C15 C16 1.533(10)
C16 C17 1.508(11)
C17 C38 1.372(9)
C17 C18 1.375(10)
C18 C19 1.420(11)
C19 C40 1.443(9)
C19 C20 1.445(8)
C20 C43 1.402(12)
C20 C21 1.449(10)
C21 C22 1.399(9)
C22 C45 1.367(12)
C22 C23 1.504(10)
C23 C24 1.571(11)
C24 C25 1.574(12)
C25 C46 1.505(9)
C25 C26 1.631(11)
C26 C27 1.597(11)
C26 C48 1.636(13)
C27 C28 1.551(10)
C28 C50 1.362(12)
C28 C29 1.403(10)
C29 C30 1.367(9)
C30 C31 1.446(10)
C30 C52 1.451(11)
C31 C32 1.374(9)
C32 C33 1.403(9)
C32 C54 1.516(10)
C33 C34 1.383(10)
C33 C56 1.510(9)
C34 C35 1.508(9)
C35 C36 1.502(10)
C35 C58 1.509(10)
C36 C37 1.518(10)
C37 C59 1.492(10)
C37 C38 1.537(9)
C38 C39 1.443(10)
C39 C40 1.398(8)
C39 C61 1.523(8)
C40 C41 1.503(10)
C41 C63 1.505(9)
C41 C42 1.509(8)
C42 C65 1.339(10)
C42 C43 1.443(10)
C43 C44 1.433(9)
C44 C67 1.414(12)
C44 C45 1.462(10)
C45 C46 1.443(10)
C46 C47 1.310(11)
C47 C68 1.436(10)
C47 C48 1.508(9)
C48 C49 1.559(11)
C49 C50 1.476(10)
C49 C70 1.625(11)
C50 C51 1.428(10)
C51 C71 1.388(11)
C51 C52 1.411(10)
C52 C53 1.433(8)
C53 C73 1.372(9)
C53 C54 1.522(9)
C54 C55 1.501(8)
C55 C75 1.309(9)
C55 C56 1.533(9)
C56 C57 1.498(9)
C57 C77 1.387(10)
C57 C58 1.396(10)
C58 C59 1.377(9)
C59 C60 1.362(10)
C60 C78 1.401(9)
C60 C61 1.505(8)
C61 C62 1.507(9)
C62 C63 1.324(8)
C62 C79 1.521(8)
C63 C64 1.513(9)
C64 C81 1.496(9)
C64 C65 1.533(9)
C65 C66 1.424(8)
C66 C83 1.392(11)
C66 C67 1.426(11)
C67 C68 1.462(9)
C68 C69 1.401(11)
C69 C84 1.388(11)
C69 C70 1.528(9)
C70 C71 1.540(8)
C71 C72 1.396(9)
C72 C73 1.440(8)
C72 C85 1.493(10)
C73 C74 1.523(8)
C74 C87 1.512(8)
C74 C75 1.516(8)
C75 C76 1.525(7)
C76 C77 1.493(9)
C76 C88 1.514(9)
C77 C78 1.389(8)
C78 C79 1.516(9)
C79 C80 1.511(8)
C80 C88 1.390(8)
C80 C81 1.410(8)
C81 C82 1.406(8)
C82 C86 1.396(9)
C82 C83 1.480(9)
C83 C84 1.415(9)
C84 C85 1.577(10)
C85 C86 1.509(9)
C86 C87 1.373(9)
C87 C88 1.406(8)
